data_4103246
loop_
_publ_author_name
'Torahiko Yamaguchi'
'Akira Sekiguchi'
'Matthias Driess'

_publ_section_title
;
 An N-Heterocyclic Carbene-Disilyne Complex and Its Reactivity toward
 ZnCl2
;
_journal_name_full 'Journal of the American Chemical Society'
_journal_page_first 14061
_journal_page_last 14063
_journal_paper_doi 10.1021/ja107160g
_journal_volume 132
_journal_year 2010
_chemical_formula_sum 'C47 H108 Cl2 N2 Si12 Zn'
_chemical_formula_weight 1174.70
_chemical_name_systematic
; 
 ? 
;
_space_group_IT_number 2
_symmetry_cell_setting triclinic
_symmetry_space_group_name_Hall '-P 1'
_symmetry_space_group_name_H-M 'P -1'
_atom_sites_solution_hydrogens geom
_atom_sites_solution_primary direct
_atom_sites_solution_secondary difmap
_audit_creation_method SHELXL-97
_cell_angle_alpha 93.502(2)
_cell_angle_beta 90.604(2)
_cell_angle_gamma 107.516(2)
_cell_formula_units_Z 2
_cell_length_a 10.3809(12)
_cell_length_b 16.1779(19)
_cell_length_c 21.481(3)
_cell_measurement_reflns_used 5467
_cell_measurement_temperature 150
_cell_measurement_theta_max 27.46
_cell_measurement_theta_min 2.24
_cell_volume 3432.3(7)
_computing_cell_refinement 'APEX2 (Bruker AXS, 2006)'
_computing_data_collection 'APEX2 (Bruker AXS, 2006)'
_computing_data_reduction 'SAINT (Bruker AXS, 2004)'
_computing_molecular_graphics 'XSHEL (Bruker AXS,2002)'
_computing_publication_material 'XCIF (Bruker AXS, 2001)'
_computing_structure_refinement 'SHELXL-97 (Sheldrick, 1997)'
_computing_structure_solution 'SHELXS-97 (Sheldrick, 1997)'
_diffrn_ambient_temperature 150
_diffrn_detector_area_resol_mean 8.333
_diffrn_measured_fraction_theta_full 0.957
_diffrn_measured_fraction_theta_max 0.957
_diffrn_measurement_device_type 'Bruker APEXII CCD area detector'
_diffrn_measurement_method 'phi and omega scans'
_diffrn_radiation_monochromator graphite
_diffrn_radiation_source 'fine-focus sealed tube'
_diffrn_radiation_type MoK\a
_diffrn_radiation_wavelength 0.71073
_diffrn_reflns_av_R_equivalents 0.0235
_diffrn_reflns_av_sigmaI/netI 0.0635
_diffrn_reflns_limit_h_max 11
_diffrn_reflns_limit_h_min -13
_diffrn_reflns_limit_k_max 18
_diffrn_reflns_limit_k_min -20
_diffrn_reflns_limit_l_max 27
_diffrn_reflns_limit_l_min -25
_diffrn_reflns_number 18289
_diffrn_reflns_theta_full 26.73
_diffrn_reflns_theta_max 26.73
_diffrn_reflns_theta_min 1.32
_exptl_absorpt_coefficient_mu 0.675
_exptl_absorpt_correction_T_max 0.9356
_exptl_absorpt_correction_T_min 0.7740
_exptl_absorpt_correction_type empirical
_exptl_absorpt_process_details
;
SADABS Sheldrick 1996
;
_exptl_crystal_colour paleyellow
_exptl_crystal_density_diffrn 1.137
_exptl_crystal_density_method 'not measured'
_exptl_crystal_description plate
_exptl_crystal_F_000 1272
_exptl_crystal_size_max 0.40
_exptl_crystal_size_mid 0.20
_exptl_crystal_size_min 0.10
_refine_diff_density_max 0.476
_refine_diff_density_min -0.413
_refine_diff_density_rms 0.072
_refine_ls_extinction_method none
_refine_ls_goodness_of_fit_ref 1.025
_refine_ls_hydrogen_treatment constr
_refine_ls_matrix_type full
_refine_ls_number_parameters 609
_refine_ls_number_reflns 13936
_refine_ls_number_restraints 0
_refine_ls_restrained_S_all 1.025
_refine_ls_R_factor_all 0.0770
_refine_ls_R_factor_gt 0.0479
_refine_ls_shift/su_max 0.007
_refine_ls_shift/su_mean 0.000
_refine_ls_structure_factor_coef Fsqd
_refine_ls_weighting_details 'calc w=1/[\s^2^(Fo^2^)+(0.0471P)^2^+3.4203P] where P=(Fo^2^+2Fc^2^)/3'
_refine_ls_weighting_scheme calc
_refine_ls_wR_factor_gt 0.1137
_refine_ls_wR_factor_ref 0.1270
_reflns_number_gt 9922
_reflns_number_total 13936
_reflns_threshold_expression >2sigma(I)
_cod_data_source_file ja107160g_si_002.cif
_cod_data_source_block tora10ap_0m
_cod_original_cell_volume 3432.2(7)
_cod_original_sg_symbol_H-M 'P -1 '
_cod_database_code 4103246

loop_
_symmetry_equiv_pos_as_xyz
'x, y, z'
'-x, -y, -z'

loop_
_atom_site_label
_atom_site_type_symbol
_atom_site_fract_x
_atom_site_fract_y
_atom_site_fract_z
_atom_site_U_iso_or_equiv
_atom_site_adp_type
_atom_site_occupancy
_atom_site_symmetry_multiplicity
_atom_site_calc_flag
_atom_site_refinement_flags
C1 C 0.1928(3) 0.6965(2) 0.16471(15) 0.0295(8) Uani 1 1 d .
H1 H 0.1336 0.6567 0.1938 0.035 Uiso 1 1 calc R
C2 C 0.1062(4) 0.7490(3) 0.03489(18) 0.0488(11) Uani 1 1 d .
H2A H 0.0355 0.7666 0.0138 0.073 Uiso 1 1 calc R
H2B H 0.1153 0.6960 0.0133 0.073 Uiso 1 1 calc R
H2C H 0.1922 0.7955 0.0344 0.073 Uiso 1 1 calc R
C3 C -0.1046(4) 0.6367(3) 0.1182(2) 0.0587(13) Uani 1 1 d .
H3A H -0.1275 0.6240 0.1615 0.088 Uiso 1 1 calc R
H3B H -0.0948 0.5847 0.0955 0.088 Uiso 1 1 calc R
H3C H -0.1767 0.6542 0.0983 0.088 Uiso 1 1 calc R
C4 C 0.0147(4) 0.8247(3) 0.1492(2) 0.0517(11) Uani 1 1 d .
H4A H 0.0970 0.8741 0.1555 0.078 Uiso 1 1 calc R
H4B H -0.0293 0.8123 0.1892 0.078 Uiso 1 1 calc R
H4C H -0.0470 0.8388 0.1197 0.078 Uiso 1 1 calc R
C5 C 0.3908(5) 0.6630(3) 0.0588(2) 0.0563(12) Uani 1 1 d .
H5A H 0.4015 0.6167 0.0297 0.085 Uiso 1 1 calc R
H5B H 0.4770 0.6920 0.0811 0.085 Uiso 1 1 calc R
H5C H 0.3629 0.7054 0.0357 0.085 Uiso 1 1 calc R
C6 C 0.1219(5) 0.5322(3) 0.0701(2) 0.0559(12) Uani 1 1 d .
H6A H 0.0839 0.5605 0.0388 0.084 Uiso 1 1 calc R
H6B H 0.0507 0.5032 0.0981 0.084 Uiso 1 1 calc R
H6C H 0.1589 0.4891 0.0492 0.084 Uiso 1 1 calc R
C7 C 0.3294(6) 0.5495(3) 0.1683(2) 0.0644(14) Uani 1 1 d .
H7A H 0.2580 0.4967 0.1773 0.097 Uiso 1 1 calc R
H7B H 0.3642 0.5838 0.2074 0.097 Uiso 1 1 calc R
H7C H 0.4029 0.5337 0.1474 0.097 Uiso 1 1 calc R
C8 C 0.3343(3) 0.7162(2) 0.29712(16) 0.0298(8) Uani 1 1 d .
H8 H 0.3546 0.7676 0.3280 0.036 Uiso 1 1 calc R
C9 C 0.0226(4) 0.6907(3) 0.3127(2) 0.0448(10) Uani 1 1 d .
H9A H 0.0346 0.7175 0.2727 0.067 Uiso 1 1 calc R
H9B H 0.0183 0.7340 0.3460 0.067 Uiso 1 1 calc R
H9C H -0.0616 0.6424 0.3110 0.067 Uiso 1 1 calc R
C10 C 0.1065(5) 0.5325(3) 0.2992(2) 0.0542(11) Uani 1 1 d .
H10A H 0.1763 0.5046 0.3067 0.081 Uiso 1 1 calc R
H10B H 0.0858 0.5291 0.2544 0.081 Uiso 1 1 calc R
H10C H 0.0246 0.5029 0.3209 0.081 Uiso 1 1 calc R
C11 C 0.1904(5) 0.6566(3) 0.4162(2) 0.0615(13) Uani 1 1 d .
H11A H 0.1065 0.6224 0.4344 0.092 Uiso 1 1 calc R
H11B H 0.2117 0.7175 0.4321 0.092 Uiso 1 1 calc R
H11C H 0.2643 0.6340 0.4278 0.092 Uiso 1 1 calc R
C12 C 0.4355(5) 0.5593(3) 0.3395(2) 0.0509(11) Uani 1 1 d .
H12A H 0.4008 0.5201 0.3024 0.076 Uiso 1 1 calc R
H12B H 0.3652 0.5506 0.3707 0.076 Uiso 1 1 calc R
H12C H 0.5148 0.5469 0.3570 0.076 Uiso 1 1 calc R
C13 C 0.6192(4) 0.6794(3) 0.2587(2) 0.0590(13) Uani 1 1 d .
H13A H 0.6606 0.7397 0.2486 0.089 Uiso 1 1 calc R
H13B H 0.5787 0.6440 0.2207 0.089 Uiso 1 1 calc R
H13C H 0.6884 0.6568 0.2762 0.089 Uiso 1 1 calc R
C14 C 0.5751(5) 0.7438(3) 0.3864(2) 0.0673(16) Uani 1 1 d .
H14A H 0.6510 0.7238 0.3992 0.101 Uiso 1 1 calc R
H14B H 0.5127 0.7395 0.4208 0.101 Uiso 1 1 calc R
H14C H 0.6092 0.8043 0.3756 0.101 Uiso 1 1 calc R
C15 C 0.4883(3) 0.8214(2) 0.18548(17) 0.0314(8) Uani 1 1 d .
H15 H 0.5209 0.7721 0.1696 0.038 Uiso 1 1 calc R
C16 C 0.5980(4) 0.8807(2) 0.22992(19) 0.0374(9) Uani 1 1 d .
H16A H 0.6856 0.8937 0.2098 0.056 Uiso 1 1 calc R
H16B H 0.6022 0.8515 0.2682 0.056 Uiso 1 1 calc R
H16C H 0.5768 0.9349 0.2402 0.056 Uiso 1 1 calc R
C17 C 0.4675(4) 0.8707(2) 0.12905(18) 0.0391(9) Uani 1 1 d .
H17A H 0.4317 0.9180 0.1430 0.059 Uiso 1 1 calc R
H17B H 0.4035 0.8306 0.0989 0.059 Uiso 1 1 calc R
H17C H 0.5542 0.8947 0.1092 0.059 Uiso 1 1 calc R
C18 C 0.5736(3) 1.2522(2) 0.23255(15) 0.0239(7) Uani 1 1 d .
H18 H 0.5033 1.2700 0.2567 0.029 Uiso 1 1 calc R
C19 C 0.6765(4) 1.1302(2) 0.32249(17) 0.0363(9) Uani 1 1 d .
H19A H 0.7532 1.1324 0.3502 0.054 Uiso 1 1 calc R
H19B H 0.6773 1.0929 0.2849 0.054 Uiso 1 1 calc R
H19C H 0.5920 1.1066 0.3441 0.054 Uiso 1 1 calc R
C20 C 0.8751(4) 1.2917(3) 0.2862(2) 0.0449(10) Uani 1 1 d .
H20A H 0.9284 1.2802 0.3207 0.067 Uiso 1 1 calc R
H20B H 0.8953 1.3545 0.2836 0.067 Uiso 1 1 calc R
H20C H 0.8983 1.2659 0.2470 0.067 Uiso 1 1 calc R
C21 C 0.6499(5) 1.3023(3) 0.37043(19) 0.0513(11) Uani 1 1 d .
H21A H 0.5541 1.2778 0.3796 0.077 Uiso 1 1 calc R
H21B H 0.6688 1.3638 0.3625 0.077 Uiso 1 1 calc R
H21C H 0.7056 1.2968 0.4061 0.077 Uiso 1 1 calc R
C22 C 0.8152(4) 1.3623(2) 0.1508(2) 0.0413(9) Uani 1 1 d .
H22A H 0.8113 1.3836 0.1093 0.062 Uiso 1 1 calc R
H22B H 0.8270 1.3044 0.1466 0.062 Uiso 1 1 calc R
H22C H 0.8915 1.4021 0.1752 0.062 Uiso 1 1 calc R
C23 C 0.6907(4) 1.4513(2) 0.2509(2) 0.0511(11) Uani 1 1 d .
H23A H 0.7309 1.5052 0.2304 0.077 Uiso 1 1 calc R
H23B H 0.7540 1.4449 0.2831 0.077 Uiso 1 1 calc R
H23C H 0.6066 1.4535 0.2703 0.077 Uiso 1 1 calc R
C24 C 0.5434(4) 1.3834(3) 0.1304(2) 0.0485(11) Uani 1 1 d .
H24A H 0.4571 1.3835 0.1485 0.073 Uiso 1 1 calc R
H24B H 0.5268 1.3399 0.0951 0.073 Uiso 1 1 calc R
H24C H 0.5892 1.4410 0.1160 0.073 Uiso 1 1 calc R
C25 C 0.3187(3) 1.1786(2) 0.14331(14) 0.0238(7) Uani 1 1 d .
H25 H 0.3705 1.2324 0.1233 0.029 Uiso 1 1 calc R
C26 C 0.0392(4) 1.0626(4) 0.0799(2) 0.0794(19) Uani 1 1 d .
H26A H -0.0018 1.0340 0.0399 0.119 Uiso 1 1 calc R
H26B H 0.0012 1.1096 0.0920 0.119 Uiso 1 1 calc R
H26C H 0.0203 1.0202 0.1119 0.119 Uiso 1 1 calc R
C27 C 0.2518(5) 1.1788(4) 0.0042(2) 0.0670(15) Uani 1 1 d .
H27A H 0.3486 1.2019 -0.0034 0.100 Uiso 1 1 calc R
H27B H 0.2148 1.2271 0.0136 0.100 Uiso 1 1 calc R
H27C H 0.2052 1.1442 -0.0330 0.100 Uiso 1 1 calc R
C28 C 0.2780(4) 1.0100(3) 0.0474(2) 0.0517(12) Uani 1 1 d .
H28A H 0.2779 0.9757 0.0834 0.077 Uiso 1 1 calc R
H28B H 0.3689 1.0282 0.0306 0.077 Uiso 1 1 calc R
H28C H 0.2140 0.9747 0.0152 0.077 Uiso 1 1 calc R
C29 C 0.1299(4) 1.2903(3) 0.1394(2) 0.0460(10) Uani 1 1 d .
H29A H 0.0877 1.3266 0.1651 0.069 Uiso 1 1 calc R
H29B H 0.0627 1.2528 0.1093 0.069 Uiso 1 1 calc R
H29C H 0.2047 1.3276 0.1170 0.069 Uiso 1 1 calc R
C30 C 0.2721(4) 1.2963(3) 0.26078(19) 0.0415(10) Uani 1 1 d .
H30A H 0.3469 1.3447 0.2477 0.062 Uiso 1 1 calc R
H30B H 0.3060 1.2646 0.2912 0.062 Uiso 1 1 calc R
H30C H 0.2031 1.3189 0.2799 0.062 Uiso 1 1 calc R
C31 C 0.0540(4) 1.1318(3) 0.22070(18) 0.0387(9) Uani 1 1 d .
H31A H 0.0816 1.0791 0.2222 0.058 Uiso 1 1 calc R
H31B H -0.0255 1.1201 0.1927 0.058 Uiso 1 1 calc R
H31C H 0.0317 1.1494 0.2627 0.058 Uiso 1 1 calc R
C32 C 0.5660(3) 1.1096(2) 0.12658(14) 0.0229(7) Uani 1 1 d .
H32 H 0.5096 1.0500 0.1111 0.028 Uiso 1 1 calc R
C33 C 0.6973(3) 1.1004(2) 0.15365(17) 0.0318(8) Uani 1 1 d .
H33A H 0.7452 1.0785 0.1206 0.048 Uiso 1 1 calc R
H33B H 0.6766 1.0597 0.1867 0.048 Uiso 1 1 calc R
H33C H 0.7543 1.1572 0.1710 0.048 Uiso 1 1 calc R
C34 C 0.5976(4) 1.1640(2) 0.06929(16) 0.0315(8) Uani 1 1 d .
H34A H 0.6590 1.2218 0.0819 0.047 Uiso 1 1 calc R
H34B H 0.5135 1.1696 0.0516 0.047 Uiso 1 1 calc R
H34C H 0.6404 1.1352 0.0379 0.047 Uiso 1 1 calc R
C35 C 0.2025(3) 0.9006(2) 0.34318(15) 0.0242(7) Uani 1 1 d .
C36 C 0.0566(3) 0.8958(2) 0.42164(16) 0.0308(8) Uani 1 1 d .
C37 C 0.1766(4) 0.8963(2) 0.44763(15) 0.0299(8) Uani 1 1 d .
C38 C -0.0310(3) 0.9017(3) 0.31362(16) 0.0351(8) Uani 1 1 d .
H38A H 0.0078 0.9159 0.2728 0.053 Uiso 1 1 calc R
H38B H -0.0719 0.9461 0.3287 0.053 Uiso 1 1 calc R
H38C H -0.1002 0.8449 0.3097 0.053 Uiso 1 1 calc R
C39 C -0.0747(4) 0.8935(3) 0.44964(18) 0.0449(10) Uani 1 1 d .
H39A H -0.0658 0.8947 0.4952 0.067 Uiso 1 1 calc R
H39B H -0.1443 0.8401 0.4342 0.067 Uiso 1 1 calc R
H39C H -0.1007 0.9440 0.4380 0.067 Uiso 1 1 calc R
C40 C 0.2193(4) 0.8971(3) 0.51442(16) 0.0425(10) Uani 1 1 d .
H40A H 0.1408 0.8900 0.5408 0.064 Uiso 1 1 calc R
H40B H 0.2877 0.9525 0.5266 0.064 Uiso 1 1 calc R
H40C H 0.2574 0.8493 0.5196 0.064 Uiso 1 1 calc R
C41 C 0.4089(3) 0.9111(2) 0.40913(16) 0.0310(8) Uani 1 1 d .
H41A H 0.4515 0.9106 0.3687 0.047 Uiso 1 1 calc R
H41B H 0.4201 0.8636 0.4327 0.047 Uiso 1 1 calc R
H41C H 0.4516 0.9667 0.4327 0.047 Uiso 1 1 calc R
C42 C 0.3500(9) 0.4022(5) 0.5030(4) 0.128(3) Uani 1 1 d .
H42 H 0.4395 0.4038 0.5141 0.153 Uiso 1 1 calc R
C43 C 0.2958(11) 0.4671(5) 0.5261(4) 0.129(3) Uani 1 1 d .
H43 H 0.3468 0.5108 0.5559 0.154 Uiso 1 1 calc R
C44 C 0.1756(9) 0.4687(5) 0.5072(4) 0.103(2) Uani 1 1 d .
H44 H 0.1418 0.5140 0.5230 0.124 Uiso 1 1 calc R
C45 C 0.0984(9) 0.4056(6) 0.4650(4) 0.119(3) Uani 1 1 d .
H45 H 0.0136 0.4085 0.4499 0.143 Uiso 1 1 calc R
C46 C 0.1452(7) 0.3392(4) 0.4453(3) 0.0927(19) Uani 1 1 d .
H46 H 0.0904 0.2935 0.4179 0.111 Uiso 1 1 calc R
C47 C 0.2705(9) 0.3369(4) 0.4641(3) 0.103(2) Uani 1 1 d .
H47 H 0.3017 0.2897 0.4500 0.123 Uiso 1 1 calc R
Cl1 Cl 0.08117(10) 1.11510(7) 0.38004(4) 0.0440(2) Uani 1 1 d .
Cl2 Cl 0.39993(10) 1.12410(6) 0.44933(4) 0.0393(2) Uani 1 1 d .
N1 N 0.0753(3) 0.89908(18) 0.35766(12) 0.0272(6) Uani 1 1 d .
N2 N 0.2649(3) 0.89994(18) 0.39927(12) 0.0253(6) Uani 1 1 d .
Si1 Si 0.28022(9) 0.90872(6) 0.26239(4) 0.0237(2) Uani 1 1 d .
Si2 Si 0.35471(9) 1.05109(6) 0.26078(4) 0.02264(19) Uani 1 1 d .
Si3 Si 0.32010(9) 0.77327(6) 0.22326(4) 0.0240(2) Uani 1 1 d .
Si4 Si 0.46168(8) 1.15160(6) 0.18590(4) 0.02008(18) Uani 1 1 d .
Si5 Si 0.05946(10) 0.72760(7) 0.11728(5) 0.0333(2) Uani 1 1 d .
Si6 Si 0.25903(11) 0.61518(7) 0.11629(5) 0.0364(2) Uani 1 1 d .
Si7 Si 0.16872(11) 0.64899(7) 0.32924(5) 0.0359(2) Uani 1 1 d .
Si8 Si 0.48465(12) 0.67477(7) 0.31727(6) 0.0408(3) Uani 1 1 d .
Si9 Si 0.68976(10) 1.24226(6) 0.30008(5) 0.0309(2) Uani 1 1 d .
Si10 Si 0.65345(10) 1.35620(6) 0.19157(5) 0.0328(2) Uani 1 1 d .
Si11 Si 0.22679(11) 1.10857(8) 0.07222(5) 0.0400(3) Uani 1 1 d .
Si12 Si 0.19599(9) 1.22117(7) 0.19099(5) 0.0296(2) Uani 1 1 d .
Zn1 Zn 0.28234(4) 1.09948(3) 0.358138(18) 0.02877(11) Uani 1 1 d .

loop_
_atom_site_aniso_label
_atom_site_aniso_U_11
_atom_site_aniso_U_22
_atom_site_aniso_U_33
_atom_site_aniso_U_23
_atom_site_aniso_U_13
_atom_site_aniso_U_12
C1 0.0349(19) 0.0280(18) 0.0216(17) 0.0004(14) 0.0009(14) 0.0038(15)
C2 0.055(3) 0.063(3) 0.031(2) 0.007(2) 0.0033(19) 0.021(2)
C3 0.040(2) 0.075(3) 0.049(3) 0.010(2) -0.006(2) -0.002(2)
C4 0.051(3) 0.069(3) 0.041(2) -0.011(2) -0.014(2) 0.030(2)
C5 0.067(3) 0.045(3) 0.053(3) -0.009(2) 0.023(2) 0.013(2)
C6 0.068(3) 0.039(2) 0.052(3) -0.014(2) -0.002(2) 0.006(2)
C7 0.099(4) 0.049(3) 0.055(3) -0.014(2) -0.008(3) 0.042(3)
C8 0.0330(19) 0.0263(18) 0.0293(19) 0.0005(14) -0.0030(15) 0.0081(15)
C9 0.040(2) 0.039(2) 0.049(3) -0.0011(19) 0.0074(19) 0.0026(18)
C10 0.056(3) 0.035(2) 0.063(3) 0.002(2) 0.004(2) 0.002(2)
C11 0.089(4) 0.056(3) 0.036(2) 0.010(2) 0.010(2) 0.014(3)
C12 0.070(3) 0.039(2) 0.050(3) 0.001(2) -0.014(2) 0.028(2)
C13 0.045(3) 0.046(3) 0.092(4) 0.006(3) 0.001(2) 0.023(2)
C14 0.072(3) 0.049(3) 0.084(4) -0.019(3) -0.052(3) 0.029(2)
C15 0.0304(19) 0.0252(18) 0.038(2) -0.0012(15) 0.0074(15) 0.0088(15)
C16 0.029(2) 0.031(2) 0.052(2) -0.0015(17) 0.0013(17) 0.0092(16)
C17 0.046(2) 0.0275(19) 0.042(2) 0.0023(16) 0.0161(18) 0.0076(17)
C18 0.0221(16) 0.0226(16) 0.0275(17) -0.0003(13) 0.0008(13) 0.0077(13)
C19 0.035(2) 0.037(2) 0.034(2) -0.0004(16) -0.0105(16) 0.0081(17)
C20 0.032(2) 0.043(2) 0.055(3) 0.001(2) -0.0098(19) 0.0055(18)
C21 0.062(3) 0.047(3) 0.041(2) -0.010(2) -0.004(2) 0.013(2)
C22 0.031(2) 0.031(2) 0.059(3) 0.0083(18) 0.0116(18) 0.0053(16)
C23 0.049(3) 0.024(2) 0.078(3) -0.001(2) 0.015(2) 0.0080(18)
C24 0.046(2) 0.037(2) 0.070(3) 0.025(2) 0.013(2) 0.0179(19)
C25 0.0247(17) 0.0265(17) 0.0211(16) 0.0032(13) 0.0000(13) 0.0089(14)
C26 0.034(3) 0.123(5) 0.073(4) -0.060(3) -0.023(2) 0.024(3)
C27 0.078(3) 0.115(4) 0.032(2) 0.004(3) -0.007(2) 0.067(3)
C28 0.042(2) 0.061(3) 0.050(3) -0.026(2) -0.020(2) 0.019(2)
C29 0.039(2) 0.053(3) 0.058(3) 0.016(2) 0.008(2) 0.028(2)
C30 0.032(2) 0.045(2) 0.049(2) -0.0106(19) 0.0065(18) 0.0171(18)
C31 0.0259(19) 0.055(3) 0.037(2) 0.0083(18) 0.0000(16) 0.0149(18)
C32 0.0221(16) 0.0252(17) 0.0221(16) 0.0010(13) 0.0032(13) 0.0081(13)
C33 0.0256(18) 0.035(2) 0.038(2) 0.0024(16) 0.0040(15) 0.0137(15)
C34 0.034(2) 0.037(2) 0.0256(18) 0.0058(15) 0.0084(15) 0.0138(16)
C35 0.0237(17) 0.0259(17) 0.0204(16) -0.0017(13) -0.0011(13) 0.0044(14)
C36 0.0310(19) 0.038(2) 0.0212(17) 0.0014(15) 0.0056(14) 0.0062(16)
C37 0.0343(19) 0.0338(19) 0.0201(17) 0.0022(14) 0.0054(14) 0.0079(15)
C38 0.0266(18) 0.053(2) 0.0244(18) -0.0001(17) -0.0023(15) 0.0114(17)
C39 0.033(2) 0.069(3) 0.028(2) -0.0013(19) 0.0066(16) 0.009(2)
C40 0.046(2) 0.062(3) 0.0222(19) 0.0052(18) 0.0034(17) 0.020(2)
C41 0.0269(18) 0.039(2) 0.0275(19) -0.0031(15) -0.0039(14) 0.0109(15)
C42 0.179(8) 0.100(6) 0.117(6) -0.008(5) -0.064(6) 0.066(6)
C43 0.211(10) 0.096(6) 0.098(6) -0.038(4) -0.056(6) 0.087(6)
C44 0.154(7) 0.076(5) 0.096(5) 0.009(4) 0.017(5) 0.060(5)
C45 0.134(7) 0.152(8) 0.097(6) 0.001(5) -0.002(5) 0.082(6)
C46 0.106(5) 0.083(5) 0.093(5) -0.003(4) -0.001(4) 0.037(4)
C47 0.160(7) 0.085(5) 0.083(5) -0.019(4) -0.028(5) 0.071(5)
Cl1 0.0410(5) 0.0663(7) 0.0290(5) -0.0009(4) 0.0110(4) 0.0233(5)
Cl2 0.0485(6) 0.0490(6) 0.0222(4) -0.0073(4) -0.0066(4) 0.0194(5)
N1 0.0252(15) 0.0362(16) 0.0193(14) -0.0018(12) 0.0003(11) 0.0085(12)
N2 0.0259(14) 0.0298(15) 0.0187(14) 0.0000(11) -0.0017(11) 0.0067(12)
Si1 0.0274(5) 0.0236(5) 0.0195(4) 0.0000(4) 0.0039(4) 0.0068(4)
Si2 0.0245(5) 0.0243(5) 0.0187(4) 0.0005(4) 0.0032(4) 0.0068(4)
Si3 0.0258(5) 0.0218(5) 0.0228(5) -0.0012(4) 0.0011(4) 0.0052(4)
Si4 0.0185(4) 0.0224(4) 0.0201(4) 0.0011(3) 0.0017(3) 0.0073(3)
Si5 0.0317(5) 0.0408(6) 0.0228(5) -0.0015(4) -0.0020(4) 0.0045(4)
Si6 0.0478(6) 0.0290(5) 0.0288(5) -0.0060(4) 0.0006(5) 0.0080(5)
Si7 0.0433(6) 0.0289(5) 0.0308(6) 0.0046(4) 0.0028(5) 0.0031(5)
Si8 0.0459(6) 0.0294(5) 0.0486(7) -0.0066(5) -0.0178(5) 0.0159(5)
Si9 0.0280(5) 0.0300(5) 0.0311(5) -0.0042(4) -0.0047(4) 0.0047(4)
Si10 0.0277(5) 0.0234(5) 0.0483(6) 0.0053(4) 0.0075(4) 0.0083(4)
Si11 0.0335(6) 0.0626(7) 0.0283(5) -0.0102(5) -0.0086(4) 0.0243(5)
Si12 0.0244(5) 0.0357(5) 0.0325(5) 0.0016(4) 0.0022(4) 0.0151(4)
Zn1 0.0344(2) 0.0308(2) 0.0211(2) -0.00169(16) 0.00500(16) 0.01053(18)

loop_
_atom_type_symbol
_atom_type_description
_atom_type_scat_dispersion_real
_atom_type_scat_dispersion_imag
_atom_type_scat_source
C C 0.0033 0.0016 'International Tables Vol C Tables 4.2.6.8 and 6.1.1.4'
H H 0.0000 0.0000 'International Tables Vol C Tables 4.2.6.8 and 6.1.1.4'
N N 0.0061 0.0033 'International Tables Vol C Tables 4.2.6.8 and 6.1.1.4'
Si Si 0.0817 0.0704 'International Tables Vol C Tables 4.2.6.8 and 6.1.1.4'
Cl Cl 0.1484 0.1585 'International Tables Vol C Tables 4.2.6.8 and 6.1.1.4'
Zn Zn 0.2839 1.4301 'International Tables Vol C Tables 4.2.6.8 and 6.1.1.4'

loop_
_geom_angle_atom_site_label_1
_geom_angle_atom_site_label_2
_geom_angle_atom_site_label_3
_geom_angle
Si3 C1 Si5 124.94(18)
Si3 C1 Si6 115.59(18)
Si5 C1 Si6 110.15(16)
Si3 C1 H1 100.2
Si5 C1 H1 100.2
Si6 C1 H1 100.2
Si5 C2 H2A 109.5
Si5 C2 H2B 109.5
H2A C2 H2B 109.5
Si5 C2 H2C 109.5
H2A C2 H2C 109.5
H2B C2 H2C 109.5
Si5 C3 H3A 109.5
Si5 C3 H3B 109.5
H3A C3 H3B 109.5
Si5 C3 H3C 109.5
H3A C3 H3C 109.5
H3B C3 H3C 109.5
Si5 C4 H4A 109.5
Si5 C4 H4B 109.5
H4A C4 H4B 109.5
Si5 C4 H4C 109.5
H4A C4 H4C 109.5
H4B C4 H4C 109.5
Si6 C5 H5A 109.5
Si6 C5 H5B 109.5
H5A C5 H5B 109.5
Si6 C5 H5C 109.5
H5A C5 H5C 109.5
H5B C5 H5C 109.5
Si6 C6 H6A 109.5
Si6 C6 H6B 109.5
H6A C6 H6B 109.5
Si6 C6 H6C 109.5
H6A C6 H6C 109.5
H6B C6 H6C 109.5
Si6 C7 H7A 109.5
Si6 C7 H7B 109.5
H7A C7 H7B 109.5
Si6 C7 H7C 109.5
H7A C7 H7C 109.5
H7B C7 H7C 109.5
Si7 C8 Si3 115.99(17)
Si7 C8 Si8 113.08(18)
Si3 C8 Si8 124.01(19)
Si7 C8 H8 98.8
Si3 C8 H8 98.8
Si8 C8 H8 98.8
Si7 C9 H9A 109.5
Si7 C9 H9B 109.5
H9A C9 H9B 109.5
Si7 C9 H9C 109.5
H9A C9 H9C 109.5
H9B C9 H9C 109.5
Si7 C10 H10A 109.5
Si7 C10 H10B 109.5
H10A C10 H10B 109.5
Si7 C10 H10C 109.5
H10A C10 H10C 109.5
H10B C10 H10C 109.5
Si7 C11 H11A 109.5
Si7 C11 H11B 109.5
H11A C11 H11B 109.5
Si7 C11 H11C 109.5
H11A C11 H11C 109.5
H11B C11 H11C 109.5
Si8 C12 H12A 109.5
Si8 C12 H12B 109.5
H12A C12 H12B 109.5
Si8 C12 H12C 109.5
H12A C12 H12C 109.5
H12B C12 H12C 109.5
Si8 C13 H13A 109.5
Si8 C13 H13B 109.5
H13A C13 H13B 109.5
Si8 C13 H13C 109.5
H13A C13 H13C 109.5
H13B C13 H13C 109.5
Si8 C14 H14A 109.5
Si8 C14 H14B 109.5
H14A C14 H14B 109.5
Si8 C14 H14C 109.5
H14A C14 H14C 109.5
H14B C14 H14C 109.5
C16 C15 C17 110.1(3)
C16 C15 Si3 114.1(3)
C17 C15 Si3 109.6(2)
C16 C15 H15 107.6
C17 C15 H15 107.6
Si3 C15 H15 107.6
C15 C16 H16A 109.5
C15 C16 H16B 109.5
H16A C16 H16B 109.5
C15 C16 H16C 109.5
H16A C16 H16C 109.5
H16B C16 H16C 109.5
C15 C17 H17A 109.5
C15 C17 H17B 109.5
H17A C17 H17B 109.5
C15 C17 H17C 109.5
H17A C17 H17C 109.5
H17B C17 H17C 109.5
Si4 C18 Si10 119.79(17)
Si4 C18 Si9 121.08(16)
Si10 C18 Si9 110.39(16)
Si4 C18 H18 99.9
Si10 C18 H18 99.9
Si9 C18 H18 99.9
Si9 C19 H19A 109.5
Si9 C19 H19B 109.5
H19A C19 H19B 109.5
Si9 C19 H19C 109.5
H19A C19 H19C 109.5
H19B C19 H19C 109.5
Si9 C20 H20A 109.5
Si9 C20 H20B 109.5
H20A C20 H20B 109.5
Si9 C20 H20C 109.5
H20A C20 H20C 109.5
H20B C20 H20C 109.5
Si9 C21 H21A 109.5
Si9 C21 H21B 109.5
H21A C21 H21B 109.5
Si9 C21 H21C 109.5
H21A C21 H21C 109.5
H21B C21 H21C 109.5
Si10 C22 H22A 109.5
Si10 C22 H22B 109.5
H22A C22 H22B 109.5
Si10 C22 H22C 109.5
H22A C22 H22C 109.5
H22B C22 H22C 109.5
Si10 C23 H23A 109.5
Si10 C23 H23B 109.5
H23A C23 H23B 109.5
Si10 C23 H23C 109.5
H23A C23 H23C 109.5
H23B C23 H23C 109.5
Si10 C24 H24A 109.5
Si10 C24 H24B 109.5
H24A C24 H24B 109.5
Si10 C24 H24C 109.5
H24A C24 H24C 109.5
H24B C24 H24C 109.5
Si12 C25 Si11 109.99(16)
Si12 C25 Si4 118.75(16)
Si11 C25 Si4 121.15(17)
Si12 C25 H25 100.7
Si11 C25 H25 100.7
Si4 C25 H25 100.7
Si11 C26 H26A 109.5
Si11 C26 H26B 109.5
H26A C26 H26B 109.5
Si11 C26 H26C 109.5
H26A C26 H26C 109.5
H26B C26 H26C 109.5
Si11 C27 H27A 109.5
Si11 C27 H27B 109.5
H27A C27 H27B 109.5
Si11 C27 H27C 109.5
H27A C27 H27C 109.5
H27B C27 H27C 109.5
Si11 C28 H28A 109.5
Si11 C28 H28B 109.5
H28A C28 H28B 109.5
Si11 C28 H28C 109.5
H28A C28 H28C 109.5
H28B C28 H28C 109.5
Si12 C29 H29A 109.5
Si12 C29 H29B 109.5
H29A C29 H29B 109.5
Si12 C29 H29C 109.5
H29A C29 H29C 109.5
H29B C29 H29C 109.5
Si12 C30 H30A 109.5
Si12 C30 H30B 109.5
H30A C30 H30B 109.5
Si12 C30 H30C 109.5
H30A C30 H30C 109.5
H30B C30 H30C 109.5
Si12 C31 H31A 109.5
Si12 C31 H31B 109.5
H31A C31 H31B 109.5
Si12 C31 H31C 109.5
H31A C31 H31C 109.5
H31B C31 H31C 109.5
C33 C32 C34 109.2(3)
C33 C32 Si4 114.1(2)
C34 C32 Si4 112.9(2)
C33 C32 H32 106.7
C34 C32 H32 106.7
Si4 C32 H32 106.7
C32 C33 H33A 109.5
C32 C33 H33B 109.5
H33A C33 H33B 109.5
C32 C33 H33C 109.5
H33A C33 H33C 109.5
H33B C33 H33C 109.5
C32 C34 H34A 109.5
C32 C34 H34B 109.5
H34A C34 H34B 109.5
C32 C34 H34C 109.5
H34A C34 H34C 109.5
H34B C34 H34C 109.5
N1 C35 N2 104.5(3)
N1 C35 Si1 127.6(2)
N2 C35 Si1 127.8(2)
C37 C36 N1 106.3(3)
C37 C36 C39 131.8(3)
N1 C36 C39 122.0(3)
C36 C37 N2 106.9(3)
C36 C37 C40 130.8(3)
N2 C37 C40 122.3(3)
N1 C38 H38A 109.5
N1 C38 H38B 109.5
H38A C38 H38B 109.5
N1 C38 H38C 109.5
H38A C38 H38C 109.5
H38B C38 H38C 109.5
C36 C39 H39A 109.5
C36 C39 H39B 109.5
H39A C39 H39B 109.5
C36 C39 H39C 109.5
H39A C39 H39C 109.5
H39B C39 H39C 109.5
C37 C40 H40A 109.5
C37 C40 H40B 109.5
H40A C40 H40B 109.5
C37 C40 H40C 109.5
H40A C40 H40C 109.5
H40B C40 H40C 109.5
N2 C41 H41A 109.5
N2 C41 H41B 109.5
H41A C41 H41B 109.5
N2 C41 H41C 109.5
H41A C41 H41C 109.5
H41B C41 H41C 109.5
C47 C42 C43 118.0(8)
C47 C42 H42 121.0
C43 C42 H42 121.0
C44 C43 C42 121.2(7)
C44 C43 H43 119.4
C42 C43 H43 119.4
C43 C44 C45 120.8(7)
C43 C44 H44 119.6
C45 C44 H44 119.6
C46 C45 C44 118.9(7)
C46 C45 H45 120.6
C44 C45 H45 120.6
C45 C46 C47 121.0(7)
C45 C46 H46 119.5
C47 C46 H46 119.5
C42 C47 C46 119.9(7)
C42 C47 H47 120.0
C46 C47 H47 120.0
C35 N1 C36 111.3(3)
C35 N1 C38 126.0(3)
C36 N1 C38 122.7(3)
C35 N2 C37 111.0(3)
C35 N2 C41 125.5(3)
C37 N2 C41 123.2(3)
C35 Si1 Si2 98.93(10)
C35 Si1 Si3 112.67(11)
Si2 Si1 Si3 143.83(5)
Si1 Si2 Si4 135.43(5)
Si1 Si2 Zn1 102.92(4)
Si4 Si2 Zn1 121.39(4)
C15 Si3 C8 113.56(16)
C15 Si3 C1 110.67(16)
C8 Si3 C1 110.54(15)
C15 Si3 Si1 98.69(11)
C8 Si3 Si1 103.85(11)
C1 Si3 Si1 119.09(11)
C32 Si4 C25 109.26(14)
C32 Si4 C18 110.05(14)
C25 Si4 C18 110.31(14)
C32 Si4 Si2 115.14(11)
C25 Si4 Si2 105.67(11)
C18 Si4 Si2 106.28(11)
C4 Si5 C2 105.6(2)
C4 Si5 C3 103.7(2)
C2 Si5 C3 109.4(2)
C4 Si5 C1 115.65(16)
C2 Si5 C1 113.64(18)
C3 Si5 C1 108.26(19)
C6 Si6 C7 103.8(2)
C6 Si6 C5 105.6(2)
C7 Si6 C5 107.8(2)
C6 Si6 C1 112.39(19)
C7 Si6 C1 110.67(18)
C5 Si6 C1 115.77(18)
C10 Si7 C11 110.0(2)
C10 Si7 C9 103.5(2)
C11 Si7 C9 105.8(2)
C10 Si7 C8 116.07(19)
C11 Si7 C8 107.3(2)
C9 Si7 C8 113.74(17)
C14 Si8 C12 106.9(2)
C14 Si8 C13 104.8(2)
C12 Si8 C13 103.4(2)
C14 Si8 C8 106.60(18)
C12 Si8 C8 114.50(18)
C13 Si8 C8 119.65(19)
C21 Si9 C19 106.99(19)
C21 Si9 C20 106.9(2)
C19 Si9 C20 103.83(18)
C21 Si9 C18 107.55(18)
C19 Si9 C18 117.11(15)
C20 Si9 C18 113.83(17)
C23 Si10 C22 107.26(19)
C23 Si10 C24 103.9(2)
C22 Si10 C24 104.15(19)
C23 Si10 C18 108.69(17)
C22 Si10 C18 115.96(16)
C24 Si10 C18 115.95(16)
C28 Si11 C26 102.7(2)
C28 Si11 C27 107.3(2)
C26 Si11 C27 106.1(3)
C28 Si11 C25 117.56(16)
C26 Si11 C25 114.50(18)
C27 Si11 C25 108.0(2)
C31 Si12 C30 106.15(18)
C31 Si12 C29 111.06(18)
C30 Si12 C29 104.03(19)
C31 Si12 C25 112.66(16)
C30 Si12 C25 115.58(15)
C29 Si12 C25 107.06(16)
Cl1 Zn1 Cl2 105.92(4)
Cl1 Zn1 Si2 128.10(4)
Cl2 Zn1 Si2 125.66(4)

loop_
_geom_bond_atom_site_label_1
_geom_bond_atom_site_label_2
_geom_bond_distance
C1 Si3 1.912(3)
C1 Si5 1.914(4)
C1 Si6 1.917(3)
C1 H1 1.0000
C2 Si5 1.865(4)
C2 H2A 0.9800
C2 H2B 0.9800
C2 H2C 0.9800
C3 Si5 1.887(4)
C3 H3A 0.9800
C3 H3B 0.9800
C3 H3C 0.9800
C4 Si5 1.863(4)
C4 H4A 0.9800
C4 H4B 0.9800
C4 H4C 0.9800
C5 Si6 1.873(4)
C5 H5A 0.9800
C5 H5B 0.9800
C5 H5C 0.9800
C6 Si6 1.863(4)
C6 H6A 0.9800
C6 H6B 0.9800
C6 H6C 0.9800
C7 Si6 1.873(5)
C7 H7A 0.9800
C7 H7B 0.9800
C7 H7C 0.9800
C8 Si7 1.899(4)
C8 Si3 1.909(3)
C8 Si8 1.930(3)
C8 H8 1.0000
C9 Si7 1.875(4)
C9 H9A 0.9800
C9 H9B 0.9800
C9 H9C 0.9800
C10 Si7 1.869(4)
C10 H10A 0.9800
C10 H10B 0.9800
C10 H10C 0.9800
C11 Si7 1.872(4)
C11 H11A 0.9800
C11 H11B 0.9800
C11 H11C 0.9800
C12 Si8 1.875(4)
C12 H12A 0.9800
C12 H12B 0.9800
C12 H12C 0.9800
C13 Si8 1.877(5)
C13 H13A 0.9800
C13 H13B 0.9800
C13 H13C 0.9800
C14 Si8 1.863(4)
C14 H14A 0.9800
C14 H14B 0.9800
C14 H14C 0.9800
C15 C16 1.529(5)
C15 C17 1.538(5)
C15 Si3 1.898(4)
C15 H15 1.0000
C16 H16A 0.9800
C16 H16B 0.9800
C16 H16C 0.9800
C17 H17A 0.9800
C17 H17B 0.9800
C17 H17C 0.9800
C18 Si4 1.909(3)
C18 Si10 1.910(3)
C18 Si9 1.921(3)
C18 H18 1.0000
C19 Si9 1.869(4)
C19 H19A 0.9800
C19 H19B 0.9800
C19 H19C 0.9800
C20 Si9 1.883(4)
C20 H20A 0.9800
C20 H20B 0.9800
C20 H20C 0.9800
C21 Si9 1.864(4)
C21 H21A 0.9800
C21 H21B 0.9800
C21 H21C 0.9800
C22 Si10 1.881(4)
C22 H22A 0.9800
C22 H22B 0.9800
C22 H22C 0.9800
C23 Si10 1.880(4)
C23 H23A 0.9800
C23 H23B 0.9800
C23 H23C 0.9800
C24 Si10 1.888(4)
C24 H24A 0.9800
C24 H24B 0.9800
C24 H24C 0.9800
C25 Si12 1.901(3)
C25 Si11 1.906(3)
C25 Si4 1.908(3)
C25 H25 1.0000
C26 Si11 1.877(5)
C26 H26A 0.9800
C26 H26B 0.9800
C26 H26C 0.9800
C27 Si11 1.878(5)
C27 H27A 0.9800
C27 H27B 0.9800
C27 H27C 0.9800
C28 Si11 1.876(4)
C28 H28A 0.9800
C28 H28B 0.9800
C28 H28C 0.9800
C29 Si12 1.884(4)
C29 H29A 0.9800
C29 H29B 0.9800
C29 H29C 0.9800
C30 Si12 1.877(4)
C30 H30A 0.9800
C30 H30B 0.9800
C30 H30C 0.9800
C31 Si12 1.877(4)
C31 H31A 0.9800
C31 H31B 0.9800
C31 H31C 0.9800
C32 C33 1.528(4)
C32 C34 1.538(4)
C32 Si4 1.904(3)
C32 H32 1.0000
C33 H33A 0.9800
C33 H33B 0.9800
C33 H33C 0.9800
C34 H34A 0.9800
C34 H34B 0.9800
C34 H34C 0.9800
C35 N1 1.354(4)
C35 N2 1.364(4)
C35 Si1 1.917(3)
C36 C37 1.357(5)
C36 N1 1.392(4)
C36 C39 1.487(5)
C37 N2 1.385(4)
C37 C40 1.496(5)
C38 N1 1.458(4)
C38 H38A 0.9800
C38 H38B 0.9800
C38 H38C 0.9800
C39 H39A 0.9800
C39 H39B 0.9800
C39 H39C 0.9800
C40 H40A 0.9800
C40 H40B 0.9800
C40 H40C 0.9800
C41 N2 1.463(4)
C41 H41A 0.9800
C41 H41B 0.9800
C41 H41C 0.9800
C42 C47 1.359(9)
C42 C43 1.401(10)
C42 H42 0.9500
C43 C44 1.316(10)
C43 H43 0.9500
C44 C45 1.373(10)
C44 H44 0.9500
C45 C46 1.354(9)
C45 H45 0.9500
C46 C47 1.369(9)
C46 H46 0.9500
C47 H47 0.9500
Cl1 Zn1 2.2293(10)
Cl2 Zn1 2.2466(9)
Si1 Si2 2.2006(13)
Si1 Si3 2.4511(13)
Si2 Si4 2.3947(12)
Si2 Zn1 2.3954(10)

loop_
_geom_torsion_atom_site_label_1
_geom_torsion_atom_site_label_2
_geom_torsion_atom_site_label_3
_geom_torsion_atom_site_label_4
_geom_torsion
N1 C36 C37 N2 0.0(4)
C39 C36 C37 N2 -179.3(4)
N1 C36 C37 C40 177.4(4)
C39 C36 C37 C40 -1.9(7)
C47 C42 C43 C44 -5.0(14)
C42 C43 C44 C45 1.2(14)
C43 C44 C45 C46 3.1(13)
C44 C45 C46 C47 -3.6(12)
C43 C42 C47 C46 4.6(13)
C45 C46 C47 C42 -0.4(12)
N2 C35 N1 C36 -1.1(4)
Si1 C35 N1 C36 -177.9(2)
N2 C35 N1 C38 178.0(3)
Si1 C35 N1 C38 1.2(5)
C37 C36 N1 C35 0.7(4)
C39 C36 N1 C35 -179.9(3)
C37 C36 N1 C38 -178.5(3)
C39 C36 N1 C38 0.9(5)
N1 C35 N2 C37 1.1(4)
Si1 C35 N2 C37 177.9(2)
N1 C35 N2 C41 -172.5(3)
Si1 C35 N2 C41 4.2(5)
C36 C37 N2 C35 -0.7(4)
C40 C37 N2 C35 -178.4(3)
C36 C37 N2 C41 173.1(3)
C40 C37 N2 C41 -4.6(5)
N1 C35 Si1 Si2 88.3(3)
N2 C35 Si1 Si2 -87.7(3)
N1 C35 Si1 Si3 -109.6(3)
N2 C35 Si1 Si3 74.3(3)
C35 Si1 Si2 Si4 -175.88(11)
Si3 Si1 Si2 Si4 32.96(13)
C35 Si1 Si2 Zn1 -1.99(11)
Si3 Si1 Si2 Zn1 -153.15(7)
C16 C15 Si3 C8 -52.5(3)
C17 C15 Si3 C8 -176.4(2)
C16 C15 Si3 C1 -177.5(2)
C17 C15 Si3 C1 58.6(3)
C16 C15 Si3 Si1 56.8(3)
C17 C15 Si3 Si1 -67.1(2)
Si7 C8 Si3 C15 -169.21(17)
Si8 C8 Si3 C15 -20.4(3)
Si7 C8 Si3 C1 -44.1(2)
Si8 C8 Si3 C1 104.6(2)
Si7 C8 Si3 Si1 84.69(18)
Si8 C8 Si3 Si1 -126.54(19)
Si5 C1 Si3 C15 -96.7(2)
Si6 C1 Si3 C15 46.5(2)
Si5 C1 Si3 C8 136.6(2)
Si6 C1 Si3 C8 -80.2(2)
Si5 C1 Si3 Si1 16.6(3)
Si6 C1 Si3 Si1 159.75(12)
C35 Si1 Si3 C15 -140.96(16)
Si2 Si1 Si3 C15 7.95(15)
C35 Si1 Si3 C8 -23.95(16)
Si2 Si1 Si3 C8 124.96(13)
C35 Si1 Si3 C1 99.47(17)
Si2 Si1 Si3 C1 -111.62(15)
C33 C32 Si4 C25 170.0(2)
C34 C32 Si4 C25 44.6(3)
C33 C32 Si4 C18 48.8(3)
C34 C32 Si4 C18 -76.7(3)
C33 C32 Si4 Si2 -71.3(3)
C34 C32 Si4 Si2 163.3(2)
Si12 C25 Si4 C32 179.35(17)
Si11 C25 Si4 C32 37.4(2)
Si12 C25 Si4 C18 -59.5(2)
Si11 C25 Si4 C18 158.52(18)
Si12 C25 Si4 Si2 54.92(19)
Si11 C25 Si4 Si2 -87.01(19)
Si10 C18 Si4 C32 65.5(2)
Si9 C18 Si4 C32 -79.0(2)
Si10 C18 Si4 C25 -55.2(2)
Si9 C18 Si4 C25 160.35(18)
Si10 C18 Si4 Si2 -169.26(14)
Si9 C18 Si4 Si2 46.3(2)
Si1 Si2 Si4 C32 -27.70(14)
Zn1 Si2 Si4 C32 159.28(11)
Si1 Si2 Si4 C25 92.97(12)
Zn1 Si2 Si4 C25 -80.05(11)
Si1 Si2 Si4 C18 -149.81(11)
Zn1 Si2 Si4 C18 37.17(11)
Si3 C1 Si5 C4 -21.0(3)
Si6 C1 Si5 C4 -165.9(2)
Si3 C1 Si5 C2 101.4(3)
Si6 C1 Si5 C2 -43.4(2)
Si3 C1 Si5 C3 -136.8(2)
Si6 C1 Si5 C3 78.3(2)
Si3 C1 Si6 C6 170.9(2)
Si5 C1 Si6 C6 -40.7(3)
Si3 C1 Si6 C7 55.4(3)
Si5 C1 Si6 C7 -156.2(2)
Si3 C1 Si6 C5 -67.7(3)
Si5 C1 Si6 C5 80.7(2)
Si3 C8 Si7 C10 89.9(2)
Si8 C8 Si7 C10 -62.2(3)
Si3 C8 Si7 C11 -146.6(2)
Si8 C8 Si7 C11 61.2(2)
Si3 C8 Si7 C9 -30.0(3)
Si8 C8 Si7 C9 177.82(18)
Si7 C8 Si8 C14 -98.3(3)
Si3 C8 Si8 C14 112.1(3)
Si7 C8 Si8 C12 19.7(3)
Si3 C8 Si8 C12 -129.9(2)
Si7 C8 Si8 C13 143.2(2)
Si3 C8 Si8 C13 -6.4(3)
Si4 C18 Si9 C21 -125.8(2)
Si10 C18 Si9 C21 86.7(2)
Si4 C18 Si9 C19 -5.4(3)
Si10 C18 Si9 C19 -152.85(18)
Si4 C18 Si9 C20 115.9(2)
Si10 C18 Si9 C20 -31.5(2)
Si4 C18 Si10 C23 155.9(2)
Si9 C18 Si10 C23 -56.2(2)
Si4 C18 Si10 C22 -83.2(2)
Si9 C18 Si10 C22 64.7(2)
Si4 C18 Si10 C24 39.4(3)
Si9 C18 Si10 C24 -172.67(18)
Si12 C25 Si11 C28 -142.8(2)
Si4 C25 Si11 C28 2.0(3)
Si12 C25 Si11 C26 -22.2(3)
Si4 C25 Si11 C26 122.7(3)
Si12 C25 Si11 C27 95.7(2)
Si4 C25 Si11 C27 -119.4(2)
Si11 C25 Si12 C31 60.7(2)
Si4 C25 Si12 C31 -85.1(2)
Si11 C25 Si12 C30 -176.99(18)
Si4 C25 Si12 C30 37.2(3)
Si11 C25 Si12 C29 -61.6(2)
Si4 C25 Si12 C29 152.5(2)
Si1 Si2 Zn1 Cl1 -83.78(6)
Si4 Si2 Zn1 Cl1 91.20(6)
Si1 Si2 Zn1 Cl2 88.83(6)
Si4 Si2 Zn1 Cl2 -96.19(6)
